data_4304375
loop_
_publ_author_name
'Jos\'e Ruiz'
'Mar\'ia Dolores Villa'
'Natalia Cutillas'
'Concepci\'on de Haro'
'Delia Bautista'
'Virtudes Moreno'
'Laura Valencia'

_publ_section_title
;
Palladium(II) and Platinum(II) Organometallic Complexes with
4,7-dihydro-5-methyl-7-oxo[1,2,4]triazolo[1,5-a]pyrimidine. Antitumor
Activity of the Platinum Compounds
;
_journal_name_full 'Inorganic Chemistry'
_journal_page_first 4490
_journal_page_last 4505
_journal_paper_doi 10.1021/ic701873b
_journal_volume 47
_journal_year 2008
_chemical_formula_sum 'C30 H34 N10 O2 Pd2'
_chemical_formula_weight 779.47
_chemical_name_systematic
; 
 ? 
;
_space_group_IT_number 14
_symmetry_cell_setting monoclinic
_symmetry_space_group_name_Hall '-P 2yn'
_symmetry_space_group_name_H-M 'P 1 21/n 1'
_atom_sites_solution_hydrogens geom
_atom_sites_solution_primary Patterson
_atom_sites_solution_secondary difmap
_audit_creation_method SHELXL-97
_cell_angle_alpha 90.00
_cell_angle_beta 96.253(6)
_cell_angle_gamma 90.00
_cell_formula_units_Z 4
_cell_length_a 9.7961(8)
_cell_length_b 27.5078(18)
_cell_length_c 11.3078(8)
_cell_measurement_reflns_used 100
_cell_measurement_temperature 173(2)
_cell_measurement_theta_max 12.48
_cell_measurement_theta_min 4.71
_cell_volume 3029.0(4)
_computing_structure_refinement 'SHELXL-97 (Sheldrick, 1997)'
_computing_structure_solution 'SHELXS-97 (Sheldrick, 1990)'
_diffrn_ambient_temperature 173(2)
_diffrn_measured_fraction_theta_full 0.998
_diffrn_measured_fraction_theta_max 0.998
_diffrn_measurement_device_type 'Siemens P4'
_diffrn_measurement_method \w-scans
_diffrn_radiation_monochromator graphite
_diffrn_radiation_source 'fine-focus sealed tube'
_diffrn_radiation_type MoK\a
_diffrn_radiation_wavelength 0.71073
_diffrn_reflns_av_R_equivalents 0.0280
_diffrn_reflns_av_sigmaI/netI 0.0546
_diffrn_reflns_limit_h_max 11
_diffrn_reflns_limit_h_min -11
_diffrn_reflns_limit_k_max 2
_diffrn_reflns_limit_k_min -32
_diffrn_reflns_limit_l_max 0
_diffrn_reflns_limit_l_min -13
_diffrn_reflns_number 6040
_diffrn_reflns_theta_full 25.00
_diffrn_reflns_theta_max 25.00
_diffrn_reflns_theta_min 3.00
_diffrn_standards_decay_% 2.5
_diffrn_standards_interval_count 247
_diffrn_standards_number 3
_exptl_absorpt_coefficient_mu 1.234
_exptl_absorpt_correction_T_max 0.9077
_exptl_absorpt_correction_T_min 0.6380
_exptl_absorpt_correction_type psi-scan
_exptl_crystal_colour colourless
_exptl_crystal_density_diffrn 1.709
_exptl_crystal_density_method 'not measured'
_exptl_crystal_description prism
_exptl_crystal_F_000 1568
_exptl_crystal_size_max 0.40
_exptl_crystal_size_mid 0.18
_exptl_crystal_size_min 0.08
_refine_diff_density_max 0.628
_refine_diff_density_min -0.505
_refine_diff_density_rms 0.098
_refine_ls_extinction_method none
_refine_ls_goodness_of_fit_ref 0.946
_refine_ls_hydrogen_treatment 'methyls rigid, others riding'
_refine_ls_matrix_type full
_refine_ls_number_parameters 394
_refine_ls_number_reflns 5333
_refine_ls_number_restraints 0
_refine_ls_restrained_S_all 0.946
_refine_ls_R_factor_all 0.0536
_refine_ls_R_factor_gt 0.0334
_refine_ls_shift/su_max 0.002
_refine_ls_shift/su_mean 0.000
_refine_ls_structure_factor_coef Fsqd
_refine_ls_weighting_details 'calc w=1/[\s^2^(Fo^2^)+(0.0390P)^2^+0.0000P] where P=(Fo^2^+2Fc^2^)/3'
_refine_ls_weighting_scheme calc
_refine_ls_wR_factor_gt 0.0711
_refine_ls_wR_factor_ref 0.0760
_reflns_number_gt 3980
_reflns_number_total 5333
_reflns_threshold_expression >2sigma(I)
_cod_data_source_file ic701873b-file001_4.cif
_cod_data_source_block md11
_cod_depositor_comments
;
The following automatic conversions were performed:
'_symmetry_cell_setting' value 'Monoclinic' changed to 'monoclinic'
according to '/home/saulius/struct/CIF-dictionaries/cif_core.dic'
dictionary named 'cif_core.dic' version 2.4.1 from 2010-06-29.

Automatic conversion script
Id: cif_fix_enum 1527 2010-12-29 10:47:43Z saulius 

The following automatic conversions were performed:

'_exptl_absorpt_correction_type' tag value 'Psi-scans' was replaced
with 'psi-scan' value.

Automatic conversion script
Id: cif_fix_values 1646 2011-03-28 12:23:43Z adriana 
;
_cod_original_sg_symbol_H-M 'P 21/n'
_cod_database_code 4304375

loop_
_symmetry_equiv_pos_as_xyz
'x, y, z'
'-x+1/2, y+1/2, -z+1/2'
'-x, -y, -z'
'x-1/2, -y-1/2, z-1/2'

loop_
_atom_site_label
_atom_site_type_symbol
_atom_site_fract_x
_atom_site_fract_y
_atom_site_fract_z
_atom_site_U_iso_or_equiv
_atom_site_adp_type
_atom_site_occupancy
_atom_site_symmetry_multiplicity
_atom_site_calc_flag
_atom_site_refinement_flags
_atom_site_disorder_assembly
_atom_site_disorder_group
Pd1 Pd 0.58824(3) 0.591815(12) 0.82104(3) 0.01851(9) Uani 1 1 d . . .
Pd2 Pd 0.48972(3) 0.682471(12) 0.67476(3) 0.01911(9) Uani 1 1 d . . .
O1 O 0.8591(3) 0.55124(12) 0.3544(3) 0.0323(8) Uani 1 1 d . . .
O2 O 1.0689(3) 0.72561(13) 1.0118(3) 0.0348(8) Uani 1 1 d . . .
N1 N 0.6718(3) 0.62871(13) 0.3779(3) 0.0201(8) Uani 1 1 d . . .
N3 N 0.5903(3) 0.64578(13) 0.5532(3) 0.0196(8) Uani 1 1 d . . .
N4 N 0.7126(4) 0.58434(13) 0.6741(3) 0.0213(8) Uani 1 1 d . . .
N5 N 0.4397(4) 0.54234(13) 0.7492(3) 0.0223(8) Uani 1 1 d . . .
N6 N 0.3771(4) 0.72195(14) 0.7875(3) 0.0262(9) Uani 1 1 d . . .
N8 N 0.7241(3) 0.59712(13) 0.4662(3) 0.0198(8) Uani 1 1 d . . .
N11 N 0.8698(4) 0.75001(14) 0.8200(3) 0.0270(9) Uani 1 1 d . . .
N13 N 0.6858(4) 0.70234(13) 0.7643(3) 0.0222(8) Uani 1 1 d . . .
N14 N 0.7386(4) 0.63704(13) 0.9049(3) 0.0228(8) Uani 1 1 d . . .
N18 N 0.8718(4) 0.70866(13) 0.8891(3) 0.0216(8) Uani 1 1 d . . .
C2 C 0.5945(2) 0.65677(8) 0.43632(19) 0.0212(10) Uani 1 1 d . . .
H2 H 0.5443 0.6832 0.3993 0.025 Uiso 1 1 calc R . .
C3A C 0.6761(2) 0.60800(8) 0.57252(19) 0.0193(9) Uani 1 1 d R . .
C5 C 0.8109(2) 0.54877(8) 0.66643(19) 0.0234(10) Uani 1 1 d R . .
C6 C 0.8614(2) 0.53660(8) 0.56294(19) 0.0249(10) Uani 1 1 d R . .
H6 H 0.9275 0.5112 0.5650 0.030 Uiso 1 1 calc R . .
C7 C 0.8211(4) 0.55965(16) 0.4518(4) 0.0230(10) Uani 1 1 d . . .
C8 C 0.8670(5) 0.52551(18) 0.7819(4) 0.0325(12) Uani 1 1 d . . .
H8A H 0.9270 0.4983 0.7658 0.039 Uiso 1 1 calc R . .
H8B H 0.7910 0.5134 0.8233 0.039 Uiso 1 1 calc R . .
H8C H 0.9197 0.5496 0.8319 0.039 Uiso 1 1 calc R . .
C12 C 0.7572(5) 0.74365(16) 0.7480(4) 0.0262(10) Uani 1 1 d . . .
H12 H 0.7272 0.7666 0.6879 0.031 Uiso 1 1 calc R . .
C13A C 0.7608(4) 0.67998(16) 0.8544(4) 0.0202(9) Uani 1 1 d . . .
C15 C 0.8336(5) 0.62339(17) 0.9979(4) 0.0255(10) Uani 1 1 d . . .
C16 C 0.9444(5) 0.65165(17) 1.0352(4) 0.0269(11) Uani 1 1 d . . .
H16 H 1.0061 0.6402 1.0998 0.032 Uiso 1 1 calc R . .
C17 C 0.9736(5) 0.69706(17) 0.9839(4) 0.0257(11) Uani 1 1 d . . .
C18 C 0.8138(5) 0.57646(17) 1.0596(4) 0.0313(11) Uani 1 1 d . . .
H18A H 0.8964 0.5564 1.0587 0.038 Uiso 1 1 calc R . .
H18B H 0.7348 0.5593 1.0186 0.038 Uiso 1 1 calc R . .
H18C H 0.7972 0.5829 1.1421 0.038 Uiso 1 1 calc R . .
C21 C 0.3027(4) 0.66737(16) 0.5951(4) 0.0249(10) Uani 1 1 d . . .
C22 C 0.1976(5) 0.67815(17) 0.6650(4) 0.0302(11) Uani 1 1 d . . .
C23 C 0.0604(5) 0.67163(19) 0.6212(6) 0.0431(14) Uani 1 1 d . . .
H23 H -0.0100 0.6790 0.6700 0.052 Uiso 1 1 calc R . .
C24 C 0.0265(5) 0.6545(2) 0.5068(6) 0.0475(16) Uani 1 1 d . . .
H24 H -0.0671 0.6509 0.4761 0.057 Uiso 1 1 calc R . .
C25 C 0.1280(5) 0.64264(19) 0.4380(5) 0.0398(13) Uani 1 1 d . . .
H25 H 0.1048 0.6298 0.3605 0.048 Uiso 1 1 calc R . .
C26 C 0.2652(5) 0.64937(17) 0.4811(4) 0.0303(11) Uani 1 1 d . . .
H26 H 0.3346 0.6415 0.4318 0.036 Uiso 1 1 calc R . .
C27 C 0.2431(5) 0.69655(18) 0.7887(5) 0.0360(13) Uani 1 1 d . . .
H27A H 0.1737 0.7193 0.8145 0.043 Uiso 1 1 calc R . .
H27B H 0.2529 0.6690 0.8454 0.043 Uiso 1 1 calc R . .
C28 C 0.4413(6) 0.72798(18) 0.9111(4) 0.0388(13) Uani 1 1 d . . .
H28A H 0.3759 0.7436 0.9589 0.047 Uiso 1 1 calc R . .
H28B H 0.5235 0.7483 0.9116 0.047 Uiso 1 1 calc R . .
H28C H 0.4672 0.6961 0.9449 0.047 Uiso 1 1 calc R . .
C29 C 0.3514(5) 0.77098(17) 0.7348(4) 0.0336(12) Uani 1 1 d . . .
H29C H 0.3002 0.7678 0.6558 0.040 Uiso 1 1 calc R . .
H29A H 0.4393 0.7872 0.7278 0.040 Uiso 1 1 calc R . .
H29B H 0.2978 0.7903 0.7861 0.040 Uiso 1 1 calc R . .
C31 C 0.4642(4) 0.59580(15) 0.9488(4) 0.0209(9) Uani 1 1 d . . .
C32 C 0.3340(5) 0.57433(16) 0.9184(4) 0.0245(10) Uani 1 1 d . . .
C33 C 0.2369(5) 0.57309(18) 0.9975(4) 0.0304(11) Uani 1 1 d . . .
H33 H 0.1502 0.5582 0.9759 0.036 Uiso 1 1 calc R . .
C34 C 0.2673(5) 0.59396(19) 1.1103(4) 0.0353(12) Uani 1 1 d . . .
H34 H 0.2014 0.5926 1.1660 0.042 Uiso 1 1 calc R . .
C35 C 0.3901(5) 0.61615(17) 1.1409(4) 0.0293(11) Uani 1 1 d . . .
H35 H 0.4078 0.6315 1.2163 0.035 Uiso 1 1 calc R . .
C36 C 0.4913(5) 0.61661(17) 1.0616(4) 0.0264(11) Uani 1 1 d . . .
H36 H 0.5781 0.6311 1.0849 0.032 Uiso 1 1 calc R . .
C37 C 0.3062(4) 0.55650(17) 0.7926(4) 0.0248(10) Uani 1 1 d . . .
H37A H 0.2437 0.5281 0.7892 0.030 Uiso 1 1 calc R . .
H37B H 0.2616 0.5825 0.7414 0.030 Uiso 1 1 calc R . .
C38 C 0.4196(5) 0.53987(17) 0.6173(4) 0.0259(10) Uani 1 1 d . . .
H38C H 0.3425 0.5182 0.5921 0.031 Uiso 1 1 calc R . .
H38B H 0.5032 0.5273 0.5878 0.031 Uiso 1 1 calc R . .
H38A H 0.3999 0.5725 0.5849 0.031 Uiso 1 1 calc R . .
C39 C 0.4782(5) 0.49299(16) 0.7953(4) 0.0297(11) Uani 1 1 d . . .
H39B H 0.4061 0.4698 0.7669 0.036 Uiso 1 1 calc R . .
H39C H 0.4889 0.4935 0.8825 0.036 Uiso 1 1 calc R . .
H39A H 0.5651 0.4832 0.7668 0.036 Uiso 1 1 calc R . .

loop_
_atom_site_aniso_label
_atom_site_aniso_U_11
_atom_site_aniso_U_22
_atom_site_aniso_U_33
_atom_site_aniso_U_23
_atom_site_aniso_U_13
_atom_site_aniso_U_12
Pd1 0.02134(18) 0.02125(18) 0.01289(16) -0.00051(14) 0.00173(13) -0.00058(15)
Pd2 0.02106(18) 0.02114(18) 0.01518(17) -0.00089(14) 0.00219(13) 0.00223(15)
O1 0.040(2) 0.0365(19) 0.0217(17) -0.0057(15) 0.0108(15) 0.0039(16)
O2 0.0251(18) 0.048(2) 0.0294(19) -0.0066(17) -0.0055(15) -0.0049(17)
N1 0.0198(19) 0.026(2) 0.0141(18) 0.0031(16) -0.0016(15) 0.0014(16)
N3 0.0197(19) 0.0212(19) 0.0177(19) -0.0032(15) 0.0015(15) 0.0013(15)
N4 0.023(2) 0.026(2) 0.0156(18) 0.0003(16) 0.0035(15) 0.0018(16)
N5 0.033(2) 0.021(2) 0.0133(18) 0.0032(15) 0.0012(16) -0.0039(17)
N6 0.031(2) 0.027(2) 0.022(2) 0.0057(17) 0.0099(17) 0.0061(18)
N8 0.0187(19) 0.0232(19) 0.0187(18) -0.0032(16) 0.0071(15) 0.0018(16)
N11 0.028(2) 0.028(2) 0.025(2) -0.0033(18) 0.0023(17) -0.0049(17)
N13 0.023(2) 0.024(2) 0.0187(19) 0.0010(16) 0.0000(16) -0.0031(16)
N14 0.025(2) 0.027(2) 0.0162(19) -0.0005(16) 0.0018(16) -0.0016(17)
N18 0.025(2) 0.025(2) 0.0154(19) -0.0017(16) 0.0019(15) -0.0006(16)
C2 0.021(2) 0.025(2) 0.017(2) 0.0028(19) -0.0009(18) -0.0032(19)
C3A 0.016(2) 0.023(2) 0.019(2) 0.0015(18) 0.0021(18) -0.0011(18)
C5 0.020(2) 0.024(2) 0.026(2) 0.002(2) -0.0001(19) 0.0011(19)
C6 0.021(2) 0.029(3) 0.026(2) 0.000(2) 0.0046(19) 0.008(2)
C7 0.022(2) 0.021(2) 0.026(3) -0.005(2) 0.005(2) -0.0017(19)
C8 0.027(3) 0.042(3) 0.029(3) 0.010(2) 0.005(2) 0.008(2)
C12 0.039(3) 0.019(2) 0.021(2) -0.0005(19) 0.001(2) -0.001(2)
C13A 0.022(2) 0.023(2) 0.016(2) -0.0029(19) 0.0026(18) -0.0023(19)
C15 0.027(3) 0.031(3) 0.019(2) -0.001(2) 0.005(2) 0.006(2)
C16 0.025(3) 0.035(3) 0.018(2) -0.001(2) -0.008(2) 0.003(2)
C17 0.026(3) 0.032(3) 0.018(2) -0.008(2) -0.001(2) 0.001(2)
C18 0.034(3) 0.035(3) 0.023(3) 0.008(2) -0.001(2) 0.002(2)
C21 0.018(2) 0.027(2) 0.030(3) 0.009(2) 0.000(2) 0.0038(19)
C22 0.031(3) 0.021(2) 0.041(3) 0.006(2) 0.014(2) -0.002(2)
C23 0.024(3) 0.038(3) 0.069(4) 0.008(3) 0.016(3) -0.002(2)
C24 0.024(3) 0.035(3) 0.079(5) 0.015(3) -0.014(3) -0.008(2)
C25 0.031(3) 0.040(3) 0.046(3) -0.001(3) -0.006(3) -0.007(2)
C26 0.025(3) 0.035(3) 0.031(3) 0.006(2) 0.000(2) -0.003(2)
C27 0.037(3) 0.029(3) 0.046(3) 0.002(2) 0.024(3) 0.009(2)
C28 0.066(4) 0.029(3) 0.022(3) -0.002(2) 0.009(2) 0.008(3)
C29 0.048(3) 0.022(2) 0.033(3) 0.000(2) 0.013(2) 0.011(2)
C31 0.027(2) 0.018(2) 0.019(2) 0.0037(19) 0.0064(19) 0.0014(19)
C32 0.028(3) 0.022(2) 0.023(2) 0.0037(19) 0.002(2) 0.007(2)
C33 0.023(3) 0.040(3) 0.030(3) 0.009(2) 0.008(2) 0.007(2)
C34 0.035(3) 0.048(3) 0.027(3) 0.012(3) 0.019(2) 0.018(3)
C35 0.039(3) 0.029(3) 0.019(2) 0.002(2) 0.001(2) 0.007(2)
C36 0.033(3) 0.027(3) 0.020(2) 0.003(2) 0.004(2) 0.005(2)
C37 0.018(2) 0.027(2) 0.029(3) -0.001(2) 0.001(2) 0.0027(19)
C38 0.033(3) 0.029(3) 0.015(2) -0.003(2) 0.0024(19) -0.008(2)
C39 0.033(3) 0.018(2) 0.037(3) 0.002(2) -0.001(2) -0.001(2)

loop_
_atom_type_symbol
_atom_type_description
_atom_type_scat_dispersion_real
_atom_type_scat_dispersion_imag
_atom_type_scat_source
C C 0.0033 0.0016 'International Tables Vol C Tables 4.2.6.8 and 6.1.1.4'
H H 0.0000 0.0000 'International Tables Vol C Tables 4.2.6.8 and 6.1.1.4'
N N 0.0061 0.0033 'International Tables Vol C Tables 4.2.6.8 and 6.1.1.4'
O O 0.0106 0.0060 'International Tables Vol C Tables 4.2.6.8 and 6.1.1.4'
Pd Pd -0.9988 1.0072 'International Tables Vol C Tables 4.2.6.8 and 6.1.1.4'

loop_
_geom_angle_atom_site_label_1
_geom_angle_atom_site_label_2
_geom_angle_atom_site_label_3
_geom_angle
_geom_angle_site_symmetry_1
_geom_angle_site_symmetry_3
_geom_angle_publ_flag
C31 Pd1 N14 95.42(16) . . ?
C31 Pd1 N5 82.17(16) . . ?
N14 Pd1 N5 175.11(14) . . ?
C31 Pd1 N4 175.90(16) . . ?
N14 Pd1 N4 88.68(14) . . ?
N5 Pd1 N4 93.76(14) . . ?
C31 Pd1 Pd2 99.47(12) . . ?
N14 Pd1 Pd2 85.73(10) . . ?
N5 Pd1 Pd2 98.85(10) . . ?
N4 Pd1 Pd2 80.52(9) . . ?
C21 Pd2 N3 94.57(17) . . ?
C21 Pd2 N6 82.13(17) . . ?
N3 Pd2 N6 175.52(14) . . ?
C21 Pd2 N13 176.75(17) . . ?
N3 Pd2 N13 88.33(14) . . ?
N6 Pd2 N13 94.89(15) . . ?
C21 Pd2 Pd1 106.96(13) . . ?
N3 Pd2 Pd1 79.40(10) . . ?
N6 Pd2 Pd1 104.42(10) . . ?
N13 Pd2 Pd1 74.99(10) . . ?
C2 N1 N8 101.3(3) . . ?
C3A N3 C2 104.2(3) . . ?
C3A N3 Pd2 127.8(2) . . ?
C2 N3 Pd2 127.7(2) . . ?
C3A N4 C5 114.5(3) . . ?
C3A N4 Pd1 119.4(2) . . ?
C5 N4 Pd1 124.5(2) . . ?
C38 N5 C39 108.1(3) . . ?
C38 N5 C37 108.4(3) . . ?
C39 N5 C37 108.7(3) . . ?
C38 N5 Pd1 115.5(3) . . ?
C39 N5 Pd1 108.6(3) . . ?
C37 N5 Pd1 107.4(3) . . ?
C28 N6 C29 108.3(4) . . ?
C28 N6 C27 109.2(4) . . ?
C29 N6 C27 108.6(4) . . ?
C28 N6 Pd2 116.0(3) . . ?
C29 N6 Pd2 107.8(3) . . ?
C27 N6 Pd2 106.7(3) . . ?
C3A N8 N1 111.2(3) . . ?
C3A N8 C7 123.8(3) . . ?
N1 N8 C7 124.9(3) . . ?
C12 N11 N18 101.6(4) . . ?
C13A N13 C12 103.9(4) . . ?
C13A N13 Pd2 129.2(3) . . ?
C12 N13 Pd2 126.7(3) . . ?
C13A N14 C15 116.0(4) . . ?
C13A N14 Pd1 118.3(3) . . ?
C15 N14 Pd1 124.9(3) . . ?
C13A N18 N11 110.6(3) . . ?
C13A N18 C17 124.0(4) . . ?
N11 N18 C17 125.4(4) . . ?
N1 C2 N3 116.0(3) . . ?
N4 C3A N3 128.6(3) . . ?
N4 C3A N8 124.2(3) . . ?
N3 C3A N8 107.2(3) . . ?
C6 C5 N4 123.31(17) . . ?
C6 C5 C8 120.6(2) . . ?
N4 C5 C8 116.0(3) . . ?
C5 C6 C7 123.9(2) . . ?
O1 C7 N8 120.9(4) . . ?
O1 C7 C6 128.9(4) . . ?
N8 C7 C6 110.2(3) . . ?
N11 C12 N13 116.0(4) . . ?
N13 C13A N14 128.9(4) . . ?
N13 C13A N18 107.9(4) . . ?
N14 C13A N18 123.2(4) . . ?
C16 C15 N14 121.9(4) . . ?
C16 C15 C18 119.3(4) . . ?
N14 C15 C18 118.8(4) . . ?
C15 C16 C17 124.4(4) . . ?
O2 C17 C16 129.5(4) . . ?
O2 C17 N18 120.0(4) . . ?
C16 C17 N18 110.5(4) . . ?
C26 C21 C22 117.6(4) . . ?
C26 C21 Pd2 129.0(4) . . ?
C22 C21 Pd2 113.4(4) . . ?
C23 C22 C21 120.9(5) . . ?
C23 C22 C27 123.3(5) . . ?
C21 C22 C27 115.8(4) . . ?
C24 C23 C22 120.0(5) . . ?
C25 C24 C23 119.9(5) . . ?
C24 C25 C26 120.2(5) . . ?
C25 C26 C21 121.3(5) . . ?
N6 C27 C22 108.7(4) . . ?
C36 C31 C32 118.0(4) . . ?
C36 C31 Pd1 128.0(3) . . ?
C32 C31 Pd1 114.0(3) . . ?
C33 C32 C31 121.4(4) . . ?
C33 C32 C37 122.8(4) . . ?
C31 C32 C37 115.7(4) . . ?
C32 C33 C34 119.3(5) . . ?
C35 C34 C33 120.6(4) . . ?
C34 C35 C36 120.5(5) . . ?
C31 C36 C35 120.1(4) . . ?
N5 C37 C32 108.7(4) . . ?

loop_
_geom_bond_atom_site_label_1
_geom_bond_atom_site_label_2
_geom_bond_distance
_geom_bond_site_symmetry_2
_geom_bond_publ_flag
Pd1 C31 1.989(4) . ?
Pd1 N14 2.077(4) . ?
Pd1 N5 2.091(4) . ?
Pd1 N4 2.175(3) . ?
Pd1 Pd2 3.0885(5) . ?
Pd2 C21 1.996(4) . ?
Pd2 N3 2.043(3) . ?
Pd2 N6 2.080(4) . ?
Pd2 N13 2.142(4) . ?
O1 C7 1.222(5) . ?
O2 C17 1.235(5) . ?
N1 C2 1.309(4) . ?
N1 N8 1.379(5) . ?
N3 C3A 1.339(4) . ?
N3 C2 1.361(4) . ?
N4 C3A 1.334(4) . ?
N4 C5 1.382(4) . ?
N5 C38 1.485(5) . ?
N5 C39 1.488(5) . ?
N5 C37 1.497(5) . ?
N6 C28 1.479(6) . ?
N6 C29 1.485(6) . ?
N6 C27 1.489(6) . ?
N8 C3A 1.371(4) . ?
N8 C7 1.424(5) . ?
N11 C12 1.310(6) . ?
N11 N18 1.379(5) . ?
N13 C13A 1.339(5) . ?
N13 C12 1.357(5) . ?
N14 C13A 1.340(5) . ?
N14 C15 1.379(5) . ?
N18 C13A 1.365(5) . ?
N18 C17 1.419(6) . ?
C5 C6 1.3614 . ?
C5 C8 1.503(5) . ?
C6 C7 1.425(5) . ?
C15 C16 1.363(6) . ?
C15 C18 1.490(6) . ?
C16 C17 1.419(6) . ?
C21 C26 1.393(6) . ?
C21 C22 1.397(6) . ?
C22 C23 1.393(7) . ?
C22 C27 1.508(7) . ?
C23 C24 1.383(8) . ?
C24 C25 1.367(8) . ?
C25 C26 1.390(6) . ?
C31 C36 1.397(6) . ?
C31 C32 1.414(6) . ?
C32 C33 1.376(6) . ?
C32 C37 1.501(6) . ?
C33 C34 1.401(7) . ?
C34 C35 1.360(7) . ?
C35 C36 1.406(6) . ?

loop_
_geom_hbond_atom_site_label_D
_geom_hbond_atom_site_label_H
_geom_hbond_atom_site_label_A
_geom_hbond_distance_DH
_geom_hbond_distance_HA
_geom_hbond_distance_DA
_geom_hbond_angle_DHA
_geom_hbond_site_symmetry_A
C24 H24 N8 0.95 2.52 3.344(6) 145.5 1_455
C12 H12 O2 0.95 2.40 3.190(6) 140.8 4_575
C2 H2 N11 0.95 2.60 3.538(4) 169.2 4_575
C18 H18C O1 0.98 2.56 3.386(6) 141.6 1_556
